data_4134741
loop_
_publ_author_name
'Gonzalez-Rodriguez, Edgar'
'Abdo, Miguel A.'
'Dos Passos Gomes, Gabriel'
'Ayad, Suliman'
'White, Frankie D.'
'Tsvetkov, Nikolay P.'
'Hanson, Kenneth'
'Alabugin, Igor V.'

_publ_section_title
;
 Twofold \p-Extension of Polyarenes via Double and Triple Radical Alkyne
 <i>peri</i>-Annulations: Radical Cascades Converging on the Same Aromatic
 Core.
;
_journal_name_full 'Journal of the American Chemical Society'
_journal_paper_doi 10.1021/jacs.0c01856
_journal_year 2020
_chemical_formula_moiety '0.07(C36 H20 I1.98)'
_chemical_formula_sum 'C2.53 H1.4 I0.14'
_chemical_formula_weight 49.34
_space_group_crystal_system triclinic
_space_group_IT_number 2
_space_group_name_Hall '-P 1'
_space_group_name_H-M_alt 'P -1'
_atom_sites_solution_hydrogens geom
_atom_sites_solution_primary direct
_audit_creation_date 2017-05-31
_audit_creation_method
;
Olex2 1.2
(compiled 2017.03.28 svn.r3405 for OlexSys, GUI svn.r5337)
;
_cell_angle_alpha 99.0899(13)
_cell_angle_beta 90.1300(14)
_cell_angle_gamma 90.1473(13)
_cell_formula_units_Z 57
_cell_length_a 9.1268(7)
_cell_length_b 18.1759(13)
_cell_length_c 18.2510(13)
_cell_measurement_reflns_used 9879
_cell_measurement_temperature 128(2)
_cell_measurement_theta_max 34.001
_cell_measurement_theta_min 2.365
_cell_volume 2989.6(4)
_computing_cell_refinement 'SAINT V8.38A (?, 2016)'
_computing_data_reduction 'SAINT V8.38A (?, 2016)'
_computing_molecular_graphics 'Olex2 (Dolomanov et al., 2009)'
_computing_publication_material 'Olex2 (Dolomanov et al., 2009)'
_computing_structure_refinement 'ShelXL (Sheldrick, 2015)'
_computing_structure_solution 'SIR2004 (Burla et al., 2007)'
_diffrn_ambient_temperature 128.58
_diffrn_measured_fraction_theta_full 0.999
_diffrn_measured_fraction_theta_max 0.997
_diffrn_measurement_device_type 'Bruker APEX-II CCD'
_diffrn_measurement_method '\f and \w scans'
_diffrn_radiation_type MoK\a
_diffrn_radiation_wavelength 0.71073
_diffrn_reflns_av_R_equivalents 0.0494
_diffrn_reflns_av_unetI/netI 0.0588
_diffrn_reflns_Laue_measured_fraction_full 0.999
_diffrn_reflns_Laue_measured_fraction_max 0.997
_diffrn_reflns_limit_h_max 12
_diffrn_reflns_limit_h_min -12
_diffrn_reflns_limit_k_max 25
_diffrn_reflns_limit_k_min -25
_diffrn_reflns_limit_l_max 25
_diffrn_reflns_limit_l_min -25
_diffrn_reflns_number 54086
_diffrn_reflns_point_group_measured_fraction_full 0.999
_diffrn_reflns_point_group_measured_fraction_max 0.997
_diffrn_reflns_theta_full 25.242
_diffrn_reflns_theta_max 30.110
_diffrn_reflns_theta_min 2.231
_diffrn_standards_number 0
_exptl_absorpt_coefficient_mu 2.100
_exptl_absorpt_correction_T_max 0.7460
_exptl_absorpt_correction_T_min 0.6495
_exptl_absorpt_correction_type multi-scan
_exptl_absorpt_process_details
;
SADABS-2016/2 (Bruker,2016/2) was used for absorption correction.
wR2(int) was 0.0757 before and 0.0493 after correction.
The Ratio of minimum to maximum transmission is 0.8706.
The \l/2 correction factor is Not present.
;
_exptl_crystal_colour colorless
_exptl_crystal_density_diffrn 1.562
_exptl_crystal_density_meas ?
_exptl_crystal_density_method 'not measured'
_exptl_crystal_description 'rectangular plate'
_exptl_crystal_F_000 1363
_exptl_crystal_size_max 0.1
_exptl_crystal_size_mid 0.06
_exptl_crystal_size_min 0.02
_refine_diff_density_max 2.139
_refine_diff_density_min -1.076
_refine_diff_density_rms 0.139
_refine_ls_extinction_method none
_refine_ls_goodness_of_fit_ref 1.066
_refine_ls_hydrogen_treatment constr
_refine_ls_matrix_type full
_refine_ls_number_parameters 693
_refine_ls_number_reflns 17568
_refine_ls_number_restraints 0
_refine_ls_restrained_S_all 1.066
_refine_ls_R_factor_all 0.1148
_refine_ls_R_factor_gt 0.0709
_refine_ls_shift/su_max 0.001
_refine_ls_shift/su_mean 0.000
_refine_ls_structure_factor_coef Fsqd
_refine_ls_weighting_details 'w=1/[\s^2^(Fo^2^)+(0.0370P)^2^+21.5180P] where P=(Fo^2^+2Fc^2^)/3'
_refine_ls_weighting_scheme calc
_refine_ls_wR_factor_gt 0.1449
_refine_ls_wR_factor_ref 0.1603
_reflns_Friedel_coverage 0.000
_reflns_number_gt 10994
_reflns_number_total 17568
_reflns_threshold_expression 'I > 2\s(I)'
_cod_data_source_file 3c_double_periannulations.cif
_cod_data_source_block eg142triclinic
_cod_depositor_comments
;
The following automatic conversions were performed:

data item '_exptl_crystal_density_meas' value 'NA' was changed to '?'
-- the value is perceived as not measured.

Automatic conversion script
Id: cif_fix_values 7556 2019-12-06 15:28:31Z antanas 
;
_cod_original_formula_sum 'C2.53 H1.40 I0.14'
_cod_database_code 4134741
_shelx_shelxl_version_number 2016/6
_shelx_space_group_comment
;
The symmetry employed for this shelxl refinement is uniquely defined
by the following loop, which should always be used as a source of
symmetry information in preference to the above space-group names.
They are only intended as comments.
;
_olex2_refinement_description
;
1. Fixed Uiso
 At 1.2 times of:
  All C(H) groups
2. Others
 Fixed Sof: I1(0.97786) I2A(0.9) I2B(0.1) I3A(0.9) I3B(0.1) I4(0.97263)
3.a Aromatic/amide H refined with riding coordinates:
 C0DA(H0DA), C0FA(H0FA), C0HA(H0HA), C1EA(H1EA), C1GA(H1GA), C1(H1),
 C2BA(H2BA), C2DA(H2DA), C2EA(H2EA), C2GA(H2GA), C2HA(H2HA), C2(H2), C3DA(H3DA),
  C3CA(H3CA), C3GA(H3GA), C4DA(H4DA), C4CA(H4CA), C4FA(H4FA), C4GA(H4GA),
 C5CA(H5CA), C5FA(H5FA), C5HA(H5HA), C5GA(H5GA), C6DA(H6DA), C6CA(H6CA),
 C6EA(H6EA), C6GA(H6GA), C7AA(H7AA), C7DA(H7DA), C7FA(H7FA), C7EA(H7EA),
 C7GA(H7GA), C8DA(H8DA), C8FA(H8FA), C8EA(H8EA), C8HA(H8HA), C8GA(H8GA),
 C9CA(H9CA), C9HA(H9HA), C9GA(H9GA)
;
_olex2_submission_special_instructions 'No special instructions were received'

loop_
_space_group_symop_operation_xyz
'x, y, z'
'-x, -y, -z'

loop_
_atom_site_label
_atom_site_type_symbol
_atom_site_fract_x
_atom_site_fract_y
_atom_site_fract_z
_atom_site_U_iso_or_equiv
_atom_site_adp_type
_atom_site_occupancy
_atom_site_site_symmetry_order
_atom_site_calc_flag
_atom_site_refinement_flags_posn
_atom_site_refinement_flags_adp
_atom_site_refinement_flags_occupancy
_atom_site_disorder_assembly
_atom_site_disorder_group
I1 I 1.11851(5) -0.09345(3) 0.70078(3) 0.04507(14) Uani 0.9779 1 d . . P . .
I2A I 0.62952(5) 0.10258(3) 0.09971(3) 0.03854(13) Uani 0.9 1 d . . P . .
I2B I 0.6060(7) 0.1338(4) 0.1317(4) 0.0562(16) Uiso 0.1 1 d . . P . .
I3A I 1.13072(5) 0.39790(3) 0.39992(3) 0.03587(12) Uani 0.9 1 d . . P . .
I3B I 1.1041(7) 0.3673(4) 0.3672(4) 0.0553(15) Uiso 0.1 1 d . . P . .
I4 I 0.61952(5) 0.59420(3) -0.20079(3) 0.04460(14) Uani 0.9726 1 d . . P . .
C0BA C 0.4982(6) 0.4189(4) -0.0759(4) 0.0361(15) Uani 1 1 d . . . . .
C0DA C 0.5044(6) 0.2335(4) 0.0373(4) 0.0360(15) Uani 1 1 d . . . . .
H0DA H 0.417314 0.217386 0.058409 0.043 Uiso 1 1 calc R . . . .
C0EA C 1.1283(6) -0.0028(4) 0.6420(4) 0.0318(13) Uani 1 1 d . . . . .
C0FA C 1.1789(7) 0.5504(4) -0.1980(5) 0.0446(18) Uani 1 1 d . . . . .
H0FA H 1.271086 0.568712 -0.211340 0.054 Uiso 1 1 calc R . . . .
C0HA C 1.0676(11) 0.4340(6) -0.3731(5) 0.064(3) Uani 1 1 d . . . . .
H0HA H 1.106525 0.418106 -0.421191 0.077 Uiso 1 1 calc R . . . .
C1AA C 0.6329(6) 0.3178(4) -0.0300(3) 0.0300(13) Uani 1 1 d . . . . .
C1CA C 1.2645(6) 0.0313(4) 0.6332(3) 0.0307(13) Uani 1 1 d . . . . .
C1FA C 1.1365(6) 0.3049(4) 0.4560(4) 0.0340(14) Uani 1 1 d . . . . .
C1EA C 1.4896(7) -0.0425(4) 0.6085(4) 0.0364(14) Uani 1 1 d . . . . .
H1EA H 1.454673 -0.056503 0.559155 0.044 Uiso 1 1 calc R . . . .
C1GA C 1.6654(8) 0.4081(5) 0.4687(5) 0.055(2) Uani 1 1 d . . . . .
H1GA H 1.752358 0.436005 0.464635 0.066 Uiso 1 1 calc R . . . .
C1 C 1.4304(11) 0.0904(5) 0.8555(4) 0.066(3) Uani 1 1 d . . . . .
H1 H 1.376273 0.121558 0.892557 0.079 Uiso 1 1 calc R . . . .
C2AA C 0.7638(6) 0.2785(4) -0.0238(4) 0.0376(15) Uani 1 1 d . . . . .
C2BA C 1.0009(7) 0.0202(4) 0.6129(4) 0.0394(16) Uani 1 1 d . . . . .
H2BA H 0.912513 -0.006005 0.618375 0.047 Uiso 1 1 calc R . . . .
C2CA C 1.4055(6) 0.0019(3) 0.6574(4) 0.0293(12) Uani 1 1 d . . . . .
C2DA C 0.8714(9) 0.4289(4) -0.2855(4) 0.0485(18) Uani 1 1 d . . . . .
H2DA H 0.778131 0.410989 -0.273250 0.058 Uiso 1 1 calc R . . . .
C2EA C 1.1455(10) 0.4792(5) -0.3239(5) 0.058(2) Uani 1 1 d . . . . .
H2EA H 1.238465 0.496066 -0.337674 0.069 Uiso 1 1 calc R . . . .
C2FA C 1.4899(7) 0.3110(4) 0.4170(4) 0.0393(16) Uani 1 1 d . . . . .
C2GA C 1.5371(9) 0.2386(5) 0.2973(5) 0.060(2) Uani 1 1 d . . . . .
H2GA H 1.507415 0.199353 0.259335 0.072 Uiso 1 1 calc R . . . .
C2HA C 1.0823(9) 0.0764(5) -0.0329(6) 0.060(2) Uani 1 1 d . . . . .
H2HA H 1.112835 0.038801 -0.072095 0.072 Uiso 1 1 calc R . . . .
C2 C 1.5671(11) 0.0649(6) 0.8726(5) 0.067(3) Uani 1 1 d . . . . .
H2 H 1.605633 0.079836 0.921063 0.081 Uiso 1 1 calc R . . . .
C3AA C 0.6297(7) 0.5038(4) -0.1417(4) 0.0347(14) Uani 1 1 d . . . . .
C3DA C 1.0047(6) 0.2669(4) 0.4622(4) 0.0345(14) Uani 1 1 d . . . . .
H3DA H 0.917677 0.282686 0.440625 0.041 Uiso 1 1 calc R . . . .
C3CA C 1.3718(8) 0.0712(5) 0.7853(4) 0.0493(19) Uani 1 1 d . . . . .
H3CA H 1.278431 0.089138 0.773362 0.059 Uiso 1 1 calc R . . . .
C3FA C 1.0008(6) 0.2064(4) 0.4997(4) 0.0339(14) Uani 1 1 d . . . . .
C3EA C 0.9544(7) 0.4761(4) -0.2321(4) 0.0342(14) Uani 1 1 d . . . . .
C3HA C 0.6358(7) 0.1955(4) 0.0440(4) 0.0359(15) Uani 1 1 d . . . . .
C3GA C 1.6660(8) 0.2794(5) 0.2890(6) 0.061(2) Uani 1 1 d . . . . .
H3GA H 1.722578 0.268728 0.244979 0.073 Uiso 1 1 calc R . . . .
C4AA C 0.7637(6) 0.4693(4) -0.1334(3) 0.0297(13) Uani 1 1 d . . . . .
C4DA C 1.3966(6) 0.1961(4) 0.5546(4) 0.0374(15) Uani 1 1 d . . . . .
H4DA H 1.485830 0.222342 0.551237 0.045 Uiso 1 1 calc R . . . .
C4CA C 0.3671(7) 0.3350(4) -0.0089(4) 0.0410(16) Uani 1 1 d . . . . .
H4CA H 0.277694 0.319641 0.010643 0.049 Uiso 1 1 calc R . . . .
C4FA C 1.4554(7) 0.2557(4) 0.3600(4) 0.0397(15) Uani 1 1 d . . . . .
H4FA H 1.369120 0.227332 0.364320 0.048 Uiso 1 1 calc R . . . .
C4EA C 1.0936(7) 0.5027(4) -0.2514(4) 0.0384(16) Uani 1 1 d . . . . .
C4HA C 0.9888(7) 0.1894(4) 0.0830(4) 0.0449(17) Uani 1 1 d . . . . .
C4GA C 1.0376(9) 0.2610(6) 0.2020(5) 0.063(2) Uani 1 1 d . . . . .
H4GA H 1.008937 0.300554 0.239668 0.075 Uiso 1 1 calc R . . . .
C5AA C 1.2645(6) 0.0936(4) 0.5960(4) 0.0316(13) Uani 1 1 d . . . . .
C5DA C 1.6263(7) 0.3520(4) 0.4093(5) 0.0454(19) Uani 1 1 d . . . . .
C5CA C 0.8674(7) 0.1659(4) 0.5082(4) 0.0381(15) Uani 1 1 d . . . . .
H5CA H 0.778467 0.181396 0.488199 0.046 Uiso 1 1 calc R . . . .
C5FA C 0.9552(7) 0.2437(4) 0.1393(4) 0.0387(15) Uani 1 1 d . . . . .
H5FA H 0.868714 0.271719 0.135159 0.046 Uiso 1 1 calc R . . . .
C5EA C 1.4551(7) 0.0238(4) 0.7313(3) 0.0344(14) Uani 1 1 d . . . . .
C5HA C 1.4502(7) 0.3830(4) 0.5383(4) 0.0447(17) Uani 1 1 d . . . . .
H5HA H 1.391866 0.393711 0.581743 0.054 Uiso 1 1 calc R . . . .
C5GA C 1.1622(8) 0.0924(5) 0.0296(5) 0.058(2) Uani 1 1 d . . . . .
H5GA H 1.249081 0.064448 0.033082 0.069 Uiso 1 1 calc R . . . .
C6AA C 0.7670(7) 0.2151(4) 0.0131(4) 0.0407(16) Uani 1 1 d . . . . .
C6DA C 0.8667(7) 0.1065(4) 0.5440(4) 0.0396(16) Uani 1 1 d . . . . .
H6DA H 0.777224 0.080800 0.548639 0.048 Uiso 1 1 calc R . . . .
C6CA C 1.3977(6) 0.1352(4) 0.5875(4) 0.0349(14) Uani 1 1 d . . . . .
H6CA H 1.487618 0.118953 0.605745 0.042 Uiso 1 1 calc R . . . .
C6FA C 1.4082(7) 0.3283(4) 0.4811(4) 0.0406(16) Uani 1 1 d . . . . .
C6EA C 1.6777(7) -0.0499(4) 0.6974(5) 0.0475(19) Uani 1 1 d . . . . .
H6EA H 1.769982 -0.068039 0.710725 0.057 Uiso 1 1 calc R . . . .
C6HA C 1.1269(8) 0.1472(4) 0.0902(5) 0.050(2) Uani 1 1 d . . . . .
C6GA C 1.2055(9) 0.1654(5) 0.1545(5) 0.059(2) Uani 1 1 d . . . . .
H6GA H 1.292819 0.138646 0.160482 0.071 Uiso 1 1 calc R . . . .
C7BA C 0.6318(6) 0.3807(4) -0.0678(3) 0.0301(13) Uani 1 1 d . . . . .
C7AA C 0.5022(6) 0.4803(4) -0.1134(4) 0.0383(16) Uani 1 1 d . . . . .
H7AA H 0.414022 0.506340 -0.119381 0.046 Uiso 1 1 calc R . . . .
C7DA C 0.3679(6) 0.3940(4) -0.0442(4) 0.0419(17) Uani 1 1 d . . . . .
H7DA H 0.279050 0.420088 -0.048376 0.050 Uiso 1 1 calc R . . . .
C7CA C 0.9984(6) 0.0812(4) 0.5755(4) 0.0327(14) Uani 1 1 d . . . . .
C7FA C 1.6270(7) -0.0690(4) 0.6276(5) 0.0456(18) Uani 1 1 d . . . . .
H7FA H 1.683506 -0.100036 0.591559 0.055 Uiso 1 1 calc R . . . .
C7EA C 0.9911(6) 0.5434(4) -0.1083(4) 0.0368(14) Uani 1 1 d . . . . .
H7EA H 0.957557 0.556984 -0.058748 0.044 Uiso 1 1 calc R . . . .
C7HA C 0.9077(7) 0.1712(4) 0.0178(4) 0.0452(18) Uani 1 1 d . . . . .
C7GA C 1.7089(8) 0.3348(5) 0.3452(5) 0.054(2) Uani 1 1 d . . . . .
H7GA H 1.796649 0.361700 0.340093 0.065 Uiso 1 1 calc R . . . .
C8BA C 1.1321(6) 0.1194(3) 0.5673(3) 0.0274(12) Uani 1 1 d . . . . .
C8AA C 0.7643(6) 0.4067(4) -0.0964(3) 0.0294(13) Uani 1 1 d . . . . .
C8DA C 0.8964(6) 0.3058(4) -0.0541(4) 0.0402(16) Uani 1 1 d . . . . .
H8DA H 0.985729 0.280043 -0.049977 0.048 Uiso 1 1 calc R . . . .
C8CA C 0.9058(6) 0.4989(3) -0.1583(3) 0.0288(12) Uani 1 1 d . . . . .
C8FA C 1.1278(7) 0.5694(4) -0.1285(5) 0.0439(17) Uani 1 1 d . . . . .
H8FA H 1.184798 0.600796 -0.092697 0.053 Uiso 1 1 calc R . . . .
C8EA C 1.6464(11) 0.0201(5) 0.8233(5) 0.061(2) Uani 1 1 d . . . . .
H8EA H 1.739605 0.003639 0.837276 0.073 Uiso 1 1 calc R . . . .
C8HA C 0.9480(8) 0.1179(4) -0.0393(5) 0.0477(18) Uani 1 1 d . . . . .
H8HA H 0.889346 0.107881 -0.082810 0.057 Uiso 1 1 calc R . . . .
C8GA C 1.1639(8) 0.2205(5) 0.2107(5) 0.060(2) Uani 1 1 d . . . . .
H8GA H 1.220442 0.230850 0.254867 0.072 Uiso 1 1 calc R . . . .
C9BA C 1.2676(6) 0.2855(4) 0.4873(4) 0.0350(14) Uani 1 1 d . . . . .
C9AA C 1.2653(6) 0.2231(4) 0.5241(4) 0.0347(14) Uani 1 1 d . . . . .
C9DA C 0.5000(6) 0.2940(4) 0.0002(4) 0.0334(14) Uani 1 1 d . . . . .
C9CA C 0.8966(6) 0.3661(4) -0.0877(4) 0.0339(14) Uani 1 1 d . . . . .
H9CA H 0.986206 0.382481 -0.106132 0.041 Uiso 1 1 calc R . . . .
C9FA C 1.1332(6) 0.1828(4) 0.5304(3) 0.0287(12) Uani 1 1 d . . . . .
C9EA C 1.5943(7) -0.0031(4) 0.7512(4) 0.0398(17) Uani 1 1 d . . . . .
C9HA C 1.5837(8) 0.4239(5) 0.5315(5) 0.058(2) Uani 1 1 d . . . . .
H9HA H 1.614549 0.461601 0.570604 0.069 Uiso 1 1 calc R . . . .
C9GA C 0.9278(11) 0.4092(6) -0.3554(5) 0.067(3) Uani 1 1 d . . . . .
H9GA H 0.871998 0.378479 -0.392275 0.080 Uiso 1 1 calc R . . . .

loop_
_atom_site_aniso_label
_atom_site_aniso_U_11
_atom_site_aniso_U_22
_atom_site_aniso_U_33
_atom_site_aniso_U_23
_atom_site_aniso_U_13
_atom_site_aniso_U_12
I1 0.0338(2) 0.0492(3) 0.0604(3) 0.0343(2) -0.0113(2) -0.01072(19)
I2A 0.0351(2) 0.0425(3) 0.0433(3) 0.0227(3) 0.0034(2) -0.0030(2)
I3A 0.0324(2) 0.0390(3) 0.0407(3) 0.0201(2) -0.0039(2) 0.0008(2)
I4 0.0329(2) 0.0494(3) 0.0597(3) 0.0336(2) 0.0107(2) 0.01054(19)
C0BA 0.018(3) 0.054(4) 0.043(4) 0.027(3) -0.001(2) 0.005(3)
C0DA 0.019(3) 0.053(4) 0.042(4) 0.024(3) -0.001(2) -0.010(3)
C0EA 0.023(3) 0.037(3) 0.038(4) 0.013(3) -0.007(2) -0.006(2)
C0FA 0.022(3) 0.042(4) 0.077(5) 0.030(4) -0.003(3) 0.008(3)
C0HA 0.077(6) 0.076(6) 0.043(5) 0.021(5) 0.026(4) 0.040(5)
C1AA 0.021(3) 0.039(3) 0.032(3) 0.012(3) -0.005(2) -0.005(2)
C1CA 0.021(3) 0.041(3) 0.034(3) 0.015(3) 0.001(2) 0.001(2)
C1FA 0.023(3) 0.046(4) 0.038(4) 0.021(3) 0.005(2) 0.004(3)
C1EA 0.026(3) 0.035(3) 0.050(4) 0.012(3) 0.002(3) 0.000(2)
C1GA 0.030(3) 0.063(5) 0.081(6) 0.038(5) -0.003(4) 0.001(3)
C1 0.089(7) 0.074(6) 0.034(4) 0.009(4) 0.016(4) -0.028(5)
C2AA 0.024(3) 0.050(4) 0.044(4) 0.024(3) 0.004(3) 0.000(3)
C2BA 0.027(3) 0.048(4) 0.049(4) 0.024(3) -0.003(3) -0.009(3)
C2CA 0.021(3) 0.030(3) 0.039(3) 0.013(3) 0.003(2) -0.002(2)
C2DA 0.051(4) 0.054(5) 0.040(4) 0.006(4) 0.008(3) 0.021(4)
C2EA 0.067(5) 0.059(5) 0.054(5) 0.030(4) 0.030(4) 0.032(4)
C2FA 0.025(3) 0.041(4) 0.057(4) 0.022(3) -0.003(3) 0.000(3)
C2GA 0.046(4) 0.073(6) 0.060(5) 0.005(5) 0.015(4) -0.003(4)
C2HA 0.044(4) 0.057(5) 0.081(6) 0.012(5) 0.020(4) 0.000(4)
C2 0.077(6) 0.084(7) 0.047(5) 0.031(5) -0.037(5) -0.044(5)
C3AA 0.033(3) 0.030(3) 0.044(4) 0.014(3) 0.004(3) 0.002(2)
C3DA 0.019(3) 0.049(4) 0.040(4) 0.021(3) 0.005(2) 0.009(2)
C3CA 0.048(4) 0.058(5) 0.045(4) 0.019(4) -0.008(3) -0.023(4)
C3FA 0.025(3) 0.044(4) 0.036(3) 0.017(3) 0.003(2) 0.002(3)
C3EA 0.033(3) 0.038(4) 0.035(3) 0.016(3) 0.009(3) 0.013(3)
C3HA 0.026(3) 0.046(4) 0.039(4) 0.019(3) -0.006(3) -0.005(3)
C3GA 0.034(4) 0.083(7) 0.076(6) 0.040(5) 0.009(4) 0.004(4)
C4AA 0.023(3) 0.037(3) 0.030(3) 0.012(3) 0.000(2) 0.001(2)
C4DA 0.015(2) 0.048(4) 0.054(4) 0.023(3) -0.001(3) -0.005(2)
C4CA 0.023(3) 0.051(4) 0.053(4) 0.022(4) 0.002(3) -0.005(3)
C4FA 0.032(3) 0.047(4) 0.043(4) 0.014(3) 0.013(3) -0.001(3)
C4EA 0.031(3) 0.047(4) 0.044(4) 0.027(3) 0.013(3) 0.018(3)
C4HA 0.034(3) 0.048(4) 0.059(5) 0.025(4) 0.003(3) -0.008(3)
C4GA 0.053(5) 0.075(6) 0.058(5) 0.007(5) -0.013(4) -0.002(4)
C5AA 0.024(3) 0.039(3) 0.035(3) 0.013(3) 0.003(2) -0.002(2)
C5DA 0.030(3) 0.040(4) 0.074(5) 0.036(4) -0.004(3) 0.001(3)
C5CA 0.024(3) 0.047(4) 0.046(4) 0.016(3) -0.001(3) 0.002(3)
C5FA 0.028(3) 0.045(4) 0.045(4) 0.012(3) -0.011(3) 0.002(3)
C5EA 0.030(3) 0.046(4) 0.030(3) 0.018(3) -0.009(2) -0.015(3)
C5HA 0.034(3) 0.045(4) 0.056(5) 0.009(3) -0.012(3) 0.003(3)
C5GA 0.034(4) 0.068(6) 0.081(6) 0.041(5) -0.007(4) -0.010(4)
C6AA 0.030(3) 0.046(4) 0.051(4) 0.025(3) -0.001(3) -0.001(3)
C6DA 0.022(3) 0.056(4) 0.046(4) 0.027(3) 0.000(3) 0.001(3)
C6CA 0.017(2) 0.046(4) 0.045(4) 0.018(3) -0.007(2) -0.002(2)
C6FA 0.026(3) 0.042(4) 0.060(5) 0.027(3) -0.002(3) 0.005(3)
C6EA 0.026(3) 0.041(4) 0.081(6) 0.029(4) 0.003(3) -0.003(3)
C6HA 0.037(4) 0.044(4) 0.078(6) 0.034(4) 0.014(4) 0.004(3)
C6GA 0.040(4) 0.067(6) 0.081(6) 0.041(5) 0.003(4) -0.008(4)
C7BA 0.021(3) 0.041(4) 0.031(3) 0.013(3) -0.003(2) 0.003(2)
C7AA 0.021(3) 0.056(4) 0.043(4) 0.024(3) 0.002(3) 0.010(3)
C7DA 0.017(3) 0.058(5) 0.056(4) 0.027(4) -0.001(3) 0.000(3)
C7CA 0.024(3) 0.041(4) 0.037(3) 0.016(3) -0.004(2) -0.009(2)
C7FA 0.031(3) 0.042(4) 0.066(5) 0.015(4) 0.004(3) -0.003(3)
C7EA 0.025(3) 0.037(4) 0.049(4) 0.008(3) -0.002(3) -0.001(2)
C7HA 0.034(3) 0.047(4) 0.061(5) 0.029(4) 0.003(3) -0.010(3)
C7GA 0.030(3) 0.067(5) 0.075(6) 0.040(5) 0.005(4) 0.001(3)
C8BA 0.023(3) 0.032(3) 0.029(3) 0.010(2) 0.001(2) -0.003(2)
C8AA 0.023(3) 0.037(3) 0.030(3) 0.010(3) -0.002(2) 0.002(2)
C8DA 0.017(3) 0.054(4) 0.054(4) 0.025(4) -0.002(3) 0.002(3)
C8CA 0.020(2) 0.033(3) 0.036(3) 0.013(3) 0.003(2) 0.007(2)
C8FA 0.029(3) 0.032(4) 0.073(5) 0.014(4) -0.004(3) 0.002(3)
C8EA 0.077(6) 0.062(5) 0.049(5) 0.027(4) -0.029(5) -0.032(5)
C8HA 0.047(4) 0.041(4) 0.054(5) 0.003(4) 0.012(3) -0.003(3)
C8GA 0.038(4) 0.078(6) 0.071(6) 0.029(5) -0.015(4) -0.008(4)
C9BA 0.021(3) 0.041(4) 0.046(4) 0.016(3) 0.001(3) -0.001(2)
C9AA 0.020(3) 0.046(4) 0.043(4) 0.020(3) -0.003(2) 0.005(2)
C9DA 0.020(3) 0.046(4) 0.038(4) 0.019(3) -0.003(2) -0.005(2)
C9CA 0.016(2) 0.049(4) 0.040(4) 0.018(3) 0.003(2) -0.001(2)
C9FA 0.019(2) 0.038(3) 0.031(3) 0.013(3) 0.003(2) 0.002(2)
C9EA 0.034(3) 0.042(4) 0.051(4) 0.029(3) -0.018(3) -0.019(3)
C9HA 0.033(4) 0.065(5) 0.079(6) 0.022(5) -0.017(4) -0.006(4)
C9GA 0.086(7) 0.075(6) 0.041(5) 0.017(4) -0.007(4) 0.028(5)

loop_
_atom_type_symbol
_atom_type_description
_atom_type_scat_dispersion_real
_atom_type_scat_dispersion_imag
_atom_type_scat_source
C C 0.0033 0.0016 'International Tables Vol C Tables 4.2.6.8 and 6.1.1.4'
H H 0.0000 0.0000 'International Tables Vol C Tables 4.2.6.8 and 6.1.1.4'
I I -0.4742 1.8119 'International Tables Vol C Tables 4.2.6.8 and 6.1.1.4'

loop_
_geom_angle_atom_site_label_1
_geom_angle_atom_site_label_2
_geom_angle_atom_site_label_3
_geom_angle
_geom_angle_site_symmetry_1
_geom_angle_site_symmetry_3
_geom_angle_publ_flag
I2B I2A C3HA 79.9(5) . . ?
I2A I2B C3HA 78.8(5) . . ?
I3B I3A C1FA 81.5(5) . . ?
I3A I3B C1FA 77.2(5) . . ?
C7BA C0BA C7DA 118.7(6) . . ?
C7AA C0BA C7BA 118.0(5) . . ?
C7AA C0BA C7DA 123.3(5) . . ?
C9DA C0DA C3HA 120.7(5) . . ?
C1CA C0EA I1 119.3(4) . . ?
C2BA C0EA I1 118.3(4) . . ?
C2BA C0EA C1CA 122.4(6) . . ?
C8FA C0FA C4EA 119.5(6) . . ?
C2EA C0HA C9GA 121.1(8) . . ?
C2AA C1AA C7BA 120.1(5) . . ?
C2AA C1AA C9DA 120.1(6) . . ?
C7BA C1AA C9DA 119.7(5) . . ?
C0EA C1CA C2CA 122.9(5) . . ?
C0EA C1CA C5AA 117.1(5) . . ?
C5AA C1CA C2CA 119.9(5) . . ?
I3A C1FA I3B 21.3(2) . . ?
C3DA C1FA I3A 117.4(4) . . ?
C3DA C1FA I3B 105.6(5) . . ?
C9BA C1FA I3A 119.6(4) . . ?
C9BA C1FA I3B 128.8(5) . . ?
C9BA C1FA C3DA 123.0(6) . . ?
C2CA C1EA C7FA 122.6(7) . . ?
C9HA C1GA C5DA 122.7(7) . . ?
C3CA C1 C2 120.7(9) . . ?
C1AA C2AA C6AA 121.1(6) . . ?
C1AA C2AA C8DA 118.0(6) . . ?
C6AA C2AA C8DA 120.9(6) . . ?
C0EA C2BA C7CA 121.4(6) . . ?
C1EA C2CA C1CA 120.3(6) . . ?
C1EA C2CA C5EA 119.9(6) . . ?
C5EA C2CA C1CA 119.8(6) . . ?
C9GA C2DA C3EA 118.8(8) . . ?
C0HA C2EA C4EA 121.4(8) . . ?
C4FA C2FA C5DA 116.4(7) . . ?
C4FA C2FA C6FA 124.3(6) . . ?
C6FA C2FA C5DA 119.3(7) . . ?
C4FA C2GA C3GA 119.6(9) . . ?
C5GA C2HA C8HA 118.5(8) . . ?
C8EA C2 C1 122.2(8) . . ?
C4AA C3AA I4 119.7(4) . . ?
C7AA C3AA I4 118.1(5) . . ?
C7AA C3AA C4AA 122.2(6) . . ?
C3FA C3DA C1FA 120.1(5) . . ?
C1 C3CA C5EA 118.2(8) . . ?
C3DA C3FA C5CA 122.2(6) . . ?
C3DA C3FA C9FA 119.0(5) . . ?
C9FA C3FA C5CA 118.8(6) . . ?
C2DA C3EA C4EA 120.0(6) . . ?
C2DA C3EA C8CA 122.8(6) . . ?
C8CA C3EA C4EA 117.2(6) . . ?
I2A C3HA I2B 21.3(2) . . ?
C0DA C3HA I2A 117.7(4) . . ?
C0DA C3HA I2B 106.5(5) . . ?
C6AA C3HA I2A 119.5(5) . . ?
C6AA C3HA I2B 128.1(5) . . ?
C6AA C3HA C0DA 122.8(6) . . ?
C7GA C3GA C2GA 119.3(8) . . ?
C3AA C4AA C8AA 117.8(5) . . ?
C3AA C4AA C8CA 122.4(5) . . ?
C8AA C4AA C8CA 119.7(5) . . ?
C6CA C4DA C9AA 122.5(5) . . ?
C7DA C4CA C9DA 121.2(6) . . ?
C2GA C4FA C2FA 124.0(7) . . ?
C2EA C4EA C0FA 121.3(7) . . ?
C2EA C4EA C3EA 118.0(8) . . ?
C3EA C4EA C0FA 120.6(6) . . ?
C5FA C4HA C6HA 116.9(7) . . ?
C5FA C4HA C7HA 125.2(7) . . ?
C7HA C4HA C6HA 117.8(8) . . ?
C5FA C4GA C8GA 119.7(9) . . ?
C1CA C5AA C6CA 121.5(5) . . ?
C1CA C5AA C8BA 120.9(5) . . ?
C8BA C5AA C6CA 117.6(5) . . ?
C1GA C5DA C2FA 117.0(7) . . ?
C7GA C5DA C1GA 123.4(7) . . ?
C7GA C5DA C2FA 119.5(8) . . ?
C6DA C5CA C3FA 121.1(6) . . ?
C4HA C5FA C4GA 124.0(7) . . ?
C2CA C5EA C3CA 122.5(6) . . ?
C2CA C5EA C9EA 117.9(6) . . ?
C3CA C5EA C9EA 119.6(6) . . ?
C6FA C5HA C9HA 119.1(8) . . ?
C2HA C5GA C6HA 125.0(8) . . ?
C2AA C6AA C7HA 121.0(6) . . ?
C3HA C6AA C2AA 116.7(6) . . ?
C3HA C6AA C7HA 122.3(6) . . ?
C5CA C6DA C7CA 121.5(6) . . ?
C4DA C6CA C5AA 121.4(5) . . ?
C2FA C6FA C9BA 118.1(7) . . ?
C5HA C6FA C2FA 122.2(6) . . ?
C5HA C6FA C9BA 119.6(7) . . ?
C7FA C6EA C9EA 120.5(6) . . ?
C5GA C6HA C4HA 115.9(8) . . ?
C6GA C6HA C4HA 117.3(8) . . ?
C6GA C6HA C5GA 126.8(8) . . ?
C6HA C6GA C8GA 123.0(8) . . ?
C0BA C7BA C1AA 119.9(5) . . ?
C0BA C7BA C8AA 119.5(6) . . ?
C1AA C7BA C8AA 120.5(5) . . ?
C3AA C7AA C0BA 121.8(6) . . ?
C4CA C7DA C0BA 122.0(6) . . ?
C2BA C7CA C6DA 122.7(5) . . ?
C2BA C7CA C8BA 118.5(5) . . ?
C8BA C7CA C6DA 118.7(6) . . ?
C6EA C7FA C1EA 119.4(7) . . ?
C8CA C7EA C8FA 121.2(7) . . ?
C4HA C7HA C6AA 116.1(7) . . ?
C8HA C7HA C4HA 123.6(7) . . ?
C8HA C7HA C6AA 120.3(7) . . ?
C3GA C7GA C5DA 121.1(7) . . ?
C7CA C8BA C5AA 119.5(5) . . ?
C9FA C8BA C5AA 120.4(5) . . ?
C9FA C8BA C7CA 120.1(5) . . ?
C4AA C8AA C7BA 120.7(5) . . ?
C4AA C8AA C9CA 121.6(5) . . ?
C7BA C8AA C9CA 117.8(5) . . ?
C9CA C8DA C2AA 122.0(6) . . ?
C3EA C8CA C4AA 119.8(6) . . ?
C7EA C8CA C3EA 120.7(6) . . ?
C7EA C8CA C4AA 119.4(6) . . ?
C0FA C8FA C7EA 120.8(7) . . ?
C2 C8EA C9EA 120.8(9) . . ?
C7HA C8HA C2HA 119.1(8) . . ?
C6GA C8GA C4GA 119.0(8) . . ?
C1FA C9BA C6FA 122.0(6) . . ?
C1FA C9BA C9AA 117.3(5) . . ?
C9AA C9BA C6FA 120.7(5) . . ?
C9BA C9AA C4DA 121.6(5) . . ?
C9BA C9AA C9FA 121.0(5) . . ?
C9FA C9AA C4DA 117.4(6) . . ?
C0DA C9DA C1AA 118.5(5) . . ?
C0DA C9DA C4CA 123.1(5) . . ?
C1AA C9DA C4CA 118.4(6) . . ?
C8DA C9CA C8AA 121.5(5) . . ?
C8BA C9FA C3FA 119.7(5) . . ?
C8BA C9FA C9AA 120.6(5) . . ?
C9AA C9FA C3FA 119.6(5) . . ?
C6EA C9EA C5EA 119.7(6) . . ?
C8EA C9EA C5EA 118.4(8) . . ?
C8EA C9EA C6EA 121.9(7) . . ?
C1GA C9HA C5HA 119.6(8) . . ?
C2DA C9GA C0HA 120.7(9) . . ?

loop_
_geom_bond_atom_site_label_1
_geom_bond_atom_site_label_2
_geom_bond_distance
_geom_bond_site_symmetry_2
_geom_bond_publ_flag
I1 C0EA 2.105(6) . ?
I2A I2B 0.779(7) . ?
I2A C3HA 2.106(6) . ?
I2B C3HA 2.113(9) . ?
I3A I3B 0.787(7) . ?
I3A C1FA 2.111(6) . ?
I3B C1FA 2.141(9) . ?
I4 C3AA 2.106(6) . ?
C0BA C7BA 1.424(8) . ?
C0BA C7AA 1.397(9) . ?
C0BA C7DA 1.428(8) . ?
C0DA C3HA 1.399(9) . ?
C0DA C9DA 1.380(9) . ?
C0EA C1CA 1.409(8) . ?
C0EA C2BA 1.371(8) . ?
C0FA C4EA 1.427(11) . ?
C0FA C8FA 1.345(11) . ?
C0HA C2EA 1.322(13) . ?
C0HA C9GA 1.407(14) . ?
C1AA C2AA 1.407(8) . ?
C1AA C7BA 1.425(8) . ?
C1AA C9DA 1.428(8) . ?
C1CA C2CA 1.488(8) . ?
C1CA C5AA 1.409(8) . ?
C1FA C3DA 1.399(8) . ?
C1FA C9BA 1.394(8) . ?
C1EA C2CA 1.348(9) . ?
C1EA C7FA 1.407(9) . ?
C1GA C5DA 1.410(12) . ?
C1GA C9HA 1.362(12) . ?
C1 C2 1.385(14) . ?
C1 C3CA 1.379(11) . ?
C2AA C6AA 1.424(9) . ?
C2AA C8DA 1.450(8) . ?
C2BA C7CA 1.390(9) . ?
C2CA C5EA 1.416(9) . ?
C2DA C3EA 1.410(11) . ?
C2DA C9GA 1.371(11) . ?
C2EA C4EA 1.408(10) . ?
C2FA C4FA 1.364(10) . ?
C2FA C5DA 1.467(9) . ?
C2FA C6FA 1.382(10) . ?
C2GA C3GA 1.411(11) . ?
C2GA C4FA 1.363(10) . ?
C2HA C5GA 1.345(12) . ?
C2HA C8HA 1.455(11) . ?
C2 C8EA 1.330(14) . ?
C3AA C4AA 1.395(8) . ?
C3AA C7AA 1.368(8) . ?
C3DA C3FA 1.385(9) . ?
C3CA C5EA 1.426(11) . ?
C3FA C5CA 1.442(8) . ?
C3FA C9FA 1.427(8) . ?
C3EA C4EA 1.423(9) . ?
C3EA C8CA 1.418(9) . ?
C3HA C6AA 1.394(9) . ?
C3GA C7GA 1.375(13) . ?
C4AA C8AA 1.410(8) . ?
C4AA C8CA 1.502(8) . ?
C4DA C6CA 1.339(9) . ?
C4DA C9AA 1.441(8) . ?
C4CA C7DA 1.335(9) . ?
C4CA C9DA 1.448(9) . ?
C4HA C5FA 1.345(11) . ?
C4HA C6HA 1.493(10) . ?
C4HA C7HA 1.393(11) . ?
C4GA C5FA 1.361(11) . ?
C4GA C8GA 1.392(12) . ?
C5AA C6CA 1.452(8) . ?
C5AA C8BA 1.426(8) . ?
C5DA C7GA 1.388(11) . ?
C5CA C6DA 1.348(9) . ?
C5EA C9EA 1.429(9) . ?
C5HA C6FA 1.377(10) . ?
C5HA C9HA 1.441(10) . ?
C5GA C6HA 1.406(13) . ?
C6AA C7HA 1.522(10) . ?
C6DA C7CA 1.439(8) . ?
C6FA C9BA 1.512(9) . ?
C6EA C7FA 1.348(11) . ?
C6EA C9EA 1.419(11) . ?
C6HA C6GA 1.369(12) . ?
C6GA C8GA 1.369(13) . ?
C7BA C8AA 1.427(8) . ?
C7CA C8BA 1.423(8) . ?
C7EA C8CA 1.362(9) . ?
C7EA C8FA 1.404(9) . ?
C7HA C8HA 1.359(11) . ?
C8BA C9FA 1.423(8) . ?
C8AA C9CA 1.439(8) . ?
C8DA C9CA 1.338(9) . ?
C8EA C9EA 1.398(10) . ?
C9BA C9AA 1.406(9) . ?
C9AA C9FA 1.423(8) . ?

loop_
_smtbx_masks_void_nr
_smtbx_masks_void_average_x
_smtbx_masks_void_average_y
_smtbx_masks_void_average_z
_smtbx_masks_void_volume
_smtbx_masks_void_count_electrons
_smtbx_masks_void_content
1 -0.268 -0.250 0.249 241.2 56.5 ?
2 -0.726 0.250 0.751 241.2 55.5 ?
